data_1524478
loop_
_publ_author_name
'Haange, R.J.'
'Bos-Alberink, A.J.A.'
'Wiegers, G.A.'

_publ_section_title
;
 Structures and phase relations for Na Ti S2 and compounds Nax Ti Se2,
 prepared at temperatures of 473 - 1073 K
;
_journal_name_full 'Annales de Chimie (Paris)'
_journal_page_first 201
_journal_page_last 207
_journal_volume 3
_journal_year 1978
_chemical_formula_sum 'Na S2 Ti'
_chemical_name_systematic 'Na Ti S2'
_space_group_IT_number 194
_symmetry_space_group_name_Hall '-P 6c 2c'
_symmetry_space_group_name_H-M 'P 63/m m c'
_cell_angle_alpha 90
_cell_angle_beta 90
_cell_angle_gamma 120
_cell_formula_units_Z 2
_cell_length_a 3.434
_cell_length_b 3.434
_cell_length_c 13.9
_cell_volume 141.953
_citation_journal_id_ASTM ANCPAC
_cod_data_source_file Haange_ANCPAC_1978_464.cif
_cod_data_source_block Na1S2Ti1
_cod_original_cell_volume 141.9535
_cod_original_formula_sum 'Na1 S2 Ti1'
_cod_database_code 1524478

loop_
_symmetry_equiv_pos_as_xyz
x,y,z
x-y,x,z+1/2
-y,x-y,z
-x,-y,z+1/2
-x+y,-x,z
y,-x+y,z+1/2
-y,-x,-z+1/2
x-y,-y,-z
x,x-y,-z+1/2
y,x,-z
-x+y,y,-z+1/2
-x,-x+y,-z
-x,-y,-z
-x+y,-x,-z-1/2
y,-x+y,-z
x,y,-z-1/2
x-y,x,-z
-y,x-y,-z-1/2
y,x,z-1/2
-x+y,y,z
-x,-x+y,z-1/2
-y,-x,z
x-y,-y,z-1/2
x,x-y,z

loop_
_atom_site_label
_atom_site_type_symbol
_atom_site_fract_x
_atom_site_fract_y
_atom_site_fract_z
_atom_site_occupancy
_atom_site_U_iso_or_equiv
S1 S-2 0.3333 0.6667 0.6 1 0.0
Na1 Na+1 0.3333 0.6667 0.75 0.5 0.0
Ti1 Ti+3 0 0 0 1 0.0
Na2 Na+1 0 0 0.25 0.5 0.0
